data_4082196
loop_
_publ_author_name
'Groom, Laura R.'
'Schwarz, Andrew D.'
'Nova, Ainara'
'Clot, Eric'
'Mountford, Philip'

_publ_section_title
;
 Synthesis and Reactions of a Cyclopentadienyl-Amidinate
 Titaniumtert-Butoxyimido Compound
;
_journal_issue 24
_journal_name_full Organometallics
_journal_page_first 7520
_journal_paper_doi 10.1021/om401008a
_journal_volume 32
_journal_year 2013
_chemical_absolute_configuration ad
_chemical_formula_moiety 'C17 H19 N1 O1'
_chemical_formula_sum 'C17 H19 N O'
_chemical_formula_weight 253.34
_chemical_name_systematic
;
PhC(NOtBu)Ph
;
_space_group_IT_number 19
_symmetry_cell_setting orthorhombic
_symmetry_space_group_name_Hall 'P 2ac 2ab'
_symmetry_space_group_name_H-M 'P 21 21 21'
_atom_sites_solution_hydrogens difmap
_atom_sites_solution_primary direct
_atom_sites_solution_secondary difmap
_cell_angle_alpha 90
_cell_angle_beta 90
_cell_angle_gamma 90
_cell_formula_units_Z 4
_cell_length_a 8.46178(11)
_cell_length_b 10.87960(15)
_cell_length_c 15.6091(2)
_cell_measurement_reflns_used 8409
_cell_measurement_temperature 150
_cell_measurement_theta_max 77
_cell_measurement_theta_min 4
_cell_volume 1436.99(3)
_computing_cell_refinement 'CrysAlis, (Oxford Diffraction, 2002)'
_computing_data_collection 'SuperNova, (Oxford Diffraction, 2010)'
_computing_data_reduction 'CrysAlis, (Oxford Diffraction, 2002)'
_computing_molecular_graphics 'CAMERON (Watkin et al., 1996)'
_computing_publication_material 'CRYSTALS (Betteridge et al., 2003)'
_computing_structure_refinement 'CRYSTALS (Betteridge et al., 2003)'
_computing_structure_solution 'SIR92 (Altomare et al., 1994)'
_diffrn_ambient_temperature 150
_diffrn_measured_fraction_theta_full 0.997
_diffrn_measured_fraction_theta_max 0.997
_diffrn_measurement_device Area
_diffrn_measurement_device_type 'Oxford Diffraction SuperNova'
_diffrn_measurement_method \w
_diffrn_radiation_monochromator graphite
_diffrn_radiation_type 'Cu K\a'
_diffrn_radiation_wavelength 1.54184
_diffrn_reflns_av_R_equivalents 0.025
_diffrn_reflns_limit_h_max 9
_diffrn_reflns_limit_h_min -10
_diffrn_reflns_limit_k_max 13
_diffrn_reflns_limit_k_min -9
_diffrn_reflns_limit_l_max 19
_diffrn_reflns_limit_l_min -19
_diffrn_reflns_number 13595
_diffrn_reflns_theta_full 76.760
_diffrn_reflns_theta_max 76.760
_diffrn_reflns_theta_min 4.955
_diffrn_standards_number 0
_exptl_absorpt_coefficient_mu 0.562
_exptl_absorpt_correction_T_max 0.89
_exptl_absorpt_correction_T_min 0.89
_exptl_absorpt_correction_type multi-scan
_exptl_absorpt_process_details 'CrysAlis, (Oxford Diffraction, 2002)'
_exptl_crystal_colour colourless
_exptl_crystal_density_diffrn 1.171
_exptl_crystal_density_method 'not measured'
_exptl_crystal_description block
_exptl_crystal_F_000 544
_exptl_crystal_size_max 0.200
_exptl_crystal_size_mid 0.200
_exptl_crystal_size_min 0.200
_refine_diff_density_max 0.16
_refine_diff_density_min -0.25
_refine_ls_abs_structure_details 'Flack (1983), 1264 Friedel-pairs'
_refine_ls_abs_structure_Flack 0.16(16)
_refine_ls_extinction_method None
_refine_ls_goodness_of_fit_ref 0.9227
_refine_ls_hydrogen_treatment constr
_refine_ls_matrix_type full
_refine_ls_number_parameters 173
_refine_ls_number_reflns 2865
_refine_ls_number_restraints 0
_refine_ls_R_factor_all 0.0310
_refine_ls_R_factor_gt 0.0301
_refine_ls_shift/su_max 0.0006012
_refine_ls_shift/su_mean 0.0000599
_refine_ls_structure_factor_coef F
_refine_ls_weighting_details
;
 Method, part 1, Chebychev polynomial, (Watkin, 1994, Prince, 1982) 
 [weight] = 1.0/[A~0~*T~0~(x)+A~1~*T~1~(x) ... +A~n-1~]*T~n-1~(x)] 
 where A~i~ are the Chebychev coefficients listed below and x= Fcalc/Fmax 
 Method = Robust Weighting (Prince, 1982) 
 W = [weight] * [1-(deltaF/6*sigmaF)^2^]^2^ 
 A~i~ are: 
 43.4 -29.0 55.1 -10.6 14.3 
;
_refine_ls_weighting_scheme calc
_refine_ls_wR_factor_all 0.0329
_refine_ls_wR_factor_gt 0.0323
_refine_ls_wR_factor_ref 0.0322
_reflns_limit_h_max 10
_reflns_limit_h_min -10
_reflns_limit_k_max 13
_reflns_limit_k_min 0
_reflns_limit_l_max 19
_reflns_limit_l_min 0
_reflns_number_gt 2898
_reflns_number_total 3008
_reflns_threshold_expression I>2.0\s(I)
_oxford_diffrn_Wilson_B_factor 2.28
_oxford_diffrn_Wilson_scale 0.01
_oxford_refine_ls_r_factor_ref 0.0298
_oxford_refine_ls_scale 10.779(17)
_oxford_reflns_number_all 2996
_oxford_reflns_threshold_expression_ref I>0.0\s(I)
_cod_data_source_file om401008a_si_002.cif
_cod_data_source_block compound_25c
_cod_original_sg_symbol_H-M 'P 21 21 21 '
_cod_original_formula_sum 'C17 H19 N1 O1'
_cod_database_code 4082196

loop_
_symmetry_equiv_pos_as_xyz
x,y,z
x+1/2,-y+1/2,-z
-x,y+1/2,-z+1/2
-x+1/2,-y,z+1/2

loop_
_atom_site_label
_atom_site_type_symbol
_atom_site_fract_x
_atom_site_fract_y
_atom_site_fract_z
_atom_site_U_iso_or_equiv
_atom_site_occupancy
_atom_site_adp_type
_atom_site_refinement_flags_posn
C1 C -0.05192(11) 0.41560(8) 0.47824(6) 0.0261 1.0000 Uani .
C2 C -0.05652(15) 0.29265(10) 0.52452(7) 0.0365 1.0000 Uani .
C3 C -0.21539(12) 0.45461(11) 0.44877(7) 0.0348 1.0000 Uani .
C4 C 0.06470(13) 0.41561(11) 0.40431(6) 0.0353 1.0000 Uani .
C5 C 0.19058(10) 0.58864(8) 0.61485(6) 0.0215 1.0000 Uani .
C6 C 0.09680(10) 0.70132(8) 0.63417(6) 0.0215 1.0000 Uani .
C7 C 0.02435(12) 0.76857(9) 0.56919(6) 0.0272 1.0000 Uani .
C8 C -0.06021(13) 0.87476(9) 0.58826(7) 0.0310 1.0000 Uani .
C9 C -0.07527(12) 0.91319(9) 0.67254(7) 0.0303 1.0000 Uani .
C10 C -0.00346(13) 0.84731(9) 0.73764(6) 0.0302 1.0000 Uani .
C11 C 0.08309(12) 0.74236(9) 0.71871(6) 0.0261 1.0000 Uani .
C12 C 0.35507(11) 0.57787(8) 0.64784(5) 0.0223 1.0000 Uani .
C13 C 0.44799(12) 0.68254(9) 0.65816(6) 0.0263 1.0000 Uani .
C14 C 0.60594(12) 0.67241(10) 0.68221(7) 0.0320 1.0000 Uani .
C15 C 0.67165(12) 0.55786(11) 0.69719(7) 0.0344 1.0000 Uani .
C16 C 0.57925(13) 0.45330(10) 0.68898(7) 0.0329 1.0000 Uani .
C17 C 0.42183(12) 0.46247(9) 0.66458(6) 0.0272 1.0000 Uani .
N1 N 0.14439(9) 0.49784(7) 0.56811(5) 0.0236 1.0000 Uani .
O1 O -0.01082(7) 0.51261(6) 0.53920(5) 0.0274 1.0000 Uani .
H21 H 0.0485 0.2721 0.5504 0.0551 1.0000 Uiso R
H23 H -0.0865 0.2244 0.4836 0.0542 1.0000 Uiso R
H22 H -0.1326 0.2953 0.5731 0.0547 1.0000 Uiso R
H32 H -0.2103 0.5369 0.4233 0.0529 1.0000 Uiso R
H31 H -0.2556 0.3944 0.4059 0.0522 1.0000 Uiso R
H33 H -0.2911 0.4589 0.4978 0.0519 1.0000 Uiso R
H42 H 0.0637 0.5001 0.3790 0.0503 1.0000 Uiso R
H43 H 0.0280 0.3561 0.3603 0.0500 1.0000 Uiso R
H41 H 0.1712 0.3939 0.4226 0.0496 1.0000 Uiso R
H71 H 0.0337 0.7418 0.5082 0.0319 1.0000 Uiso R
H81 H -0.1081 0.9226 0.5403 0.0371 1.0000 Uiso R
H91 H -0.1373 0.9875 0.6857 0.0360 1.0000 Uiso R
H101 H -0.0124 0.8755 0.7991 0.0364 1.0000 Uiso R
H111 H 0.1337 0.6952 0.7638 0.0293 1.0000 Uiso R
H131 H 0.4025 0.7651 0.6469 0.0318 1.0000 Uiso R
H141 H 0.6676 0.7481 0.6892 0.0387 1.0000 Uiso R
H151 H 0.7841 0.5500 0.7129 0.0415 1.0000 Uiso R
H161 H 0.6228 0.3710 0.7002 0.0367 1.0000 Uiso R
H171 H 0.3570 0.3891 0.6593 0.0315 1.0000 Uiso R

loop_
_atom_site_aniso_label
_atom_site_aniso_U_11
_atom_site_aniso_U_22
_atom_site_aniso_U_33
_atom_site_aniso_U_23
_atom_site_aniso_U_13
_atom_site_aniso_U_12
C1 0.0283(5) 0.0243(4) 0.0258(4) -0.0044(4) -0.0038(4) -0.0040(4)
C2 0.0484(6) 0.0252(5) 0.0360(5) -0.0016(4) -0.0093(5) -0.0074(4)
C3 0.0273(5) 0.0385(5) 0.0385(6) -0.0010(5) -0.0062(4) -0.0050(4)
C4 0.0311(5) 0.0466(6) 0.0281(5) -0.0044(4) -0.0014(4) 0.0002(5)
C5 0.0239(4) 0.0208(4) 0.0197(4) 0.0009(3) 0.0014(3) -0.0018(3)
C6 0.0210(4) 0.0201(4) 0.0235(4) -0.0012(3) -0.0003(3) -0.0040(3)
C7 0.0314(5) 0.0255(4) 0.0246(4) -0.0008(4) -0.0035(4) -0.0006(4)
C8 0.0323(5) 0.0256(4) 0.0352(5) 0.0017(4) -0.0093(4) 0.0010(4)
C9 0.0254(4) 0.0239(4) 0.0415(5) -0.0054(4) -0.0031(4) 0.0030(4)
C10 0.0321(5) 0.0297(5) 0.0289(5) -0.0059(4) 0.0005(4) 0.0012(4)
C11 0.0301(5) 0.0254(4) 0.0228(4) -0.0009(3) -0.0021(4) 0.0008(4)
C12 0.0238(4) 0.0254(4) 0.0178(4) -0.0004(3) 0.0010(3) -0.0006(4)
C13 0.0276(5) 0.0271(5) 0.0241(4) 0.0011(4) -0.0005(4) -0.0032(4)
C14 0.0265(5) 0.0396(5) 0.0297(5) 0.0000(4) -0.0013(4) -0.0084(4)
C15 0.0232(4) 0.0500(6) 0.0299(5) -0.0010(4) -0.0007(4) 0.0014(4)
C16 0.0317(5) 0.0365(5) 0.0305(5) 0.0000(4) -0.0004(4) 0.0096(4)
C17 0.0298(5) 0.0260(4) 0.0257(4) -0.0016(3) -0.0003(4) 0.0007(4)
N1 0.0211(4) 0.0241(3) 0.0257(4) -0.0024(3) -0.0015(3) -0.0011(3)
O1 0.0213(3) 0.0248(3) 0.0361(3) -0.0091(3) -0.0044(3) -0.0006(2)

loop_
_atom_type_symbol
_atom_type_scat_dispersion_real
_atom_type_scat_dispersion_imag
_atom_type_scat_Cromer_Mann_a1
_atom_type_scat_Cromer_Mann_b1
_atom_type_scat_Cromer_Mann_a2
_atom_type_scat_Cromer_Mann_b2
_atom_type_scat_Cromer_Mann_a3
_atom_type_scat_Cromer_Mann_b3
_atom_type_scat_Cromer_Mann_a4
_atom_type_scat_Cromer_Mann_b4
_atom_type_scat_Cromer_Mann_c
_atom_type_scat_source
C 0.0181 0.0091 2.3100 20.8439 1.0200 10.2075 1.5886 0.5687 0.8650 51.6512 0.2156 'International Tables Vol C 4.2.6.8 and 6.1.1.4'
H 0.0000 0.0000 0.4930 10.5109 0.3229 26.1257 0.1402 3.1424 0.0408 57.7998 0.0030 'International Tables Vol C 4.2.6.8 and 6.1.1.4'
N 0.0311 0.0180 12.2126 0.0057 3.1322 9.8933 2.0125 28.9975 1.1663 0.5826 -11.5290 'International Tables Vol C 4.2.6.8 and 6.1.1.4'
O 0.0492 0.0322 3.0485 13.2771 2.2868 5.7011 1.5463 0.3239 0.8670 32.9089 0.2508 'International Tables Vol C 4.2.6.8 and 6.1.1.4'

loop_
_geom_angle_atom_site_label_1
_geom_angle_atom_site_label_2
_geom_angle_atom_site_label_3
_geom_angle
_geom_angle_publ_flag
C2 C1 C3 111.50(9) yes
C2 C1 C4 112.19(9) yes
C3 C1 C4 111.22(8) yes
C2 C1 O1 109.37(8) yes
C3 C1 O1 102.23(7) yes
C4 C1 O1 109.86(8) yes
C1 C2 H21 111.4 no
C1 C2 H23 110.6 no
H21 C2 H23 108.3 no
C1 C2 H22 110.7 no
H21 C2 H22 105.8 no
H23 C2 H22 109.9 no
C1 C3 H32 109.8 no
C1 C3 H31 109.3 no
H32 C3 H31 110.0 no
C1 C3 H33 111.5 no
H32 C3 H33 107.2 no
H31 C3 H33 109.0 no
C1 C4 H42 107.2 no
C1 C4 H43 108.8 no
H42 C4 H43 108.8 no
C1 C4 H41 112.2 no
H42 C4 H41 110.3 no
H43 C4 H41 109.5 no
C6 C5 C12 119.50(8) yes
C6 C5 N1 125.68(8) yes
C12 C5 N1 114.77(8) yes
C5 C6 C7 121.26(8) yes
C5 C6 C11 119.84(8) yes
C7 C6 C11 118.88(8) yes
C6 C7 C8 120.45(9) yes
C6 C7 H71 120.4 no
C8 C7 H71 119.1 no
C7 C8 C9 120.05(9) yes
C7 C8 H81 118.8 no
C9 C8 H81 121.2 no
C8 C9 C10 120.01(9) yes
C8 C9 H91 119.6 no
C10 C9 H91 120.4 no
C9 C10 C11 120.09(9) yes
C9 C10 H101 120.5 no
C11 C10 H101 119.4 no
C6 C11 C10 120.49(9) yes
C6 C11 H111 118.6 no
C10 C11 H111 120.9 no
C5 C12 C13 120.22(8) yes
C5 C12 C17 120.80(8) yes
C13 C12 C17 118.89(8) yes
C12 C13 C14 120.54(9) yes
C12 C13 H131 120.0 no
C14 C13 H131 119.4 no
C13 C14 C15 120.14(10) yes
C13 C14 H141 118.3 no
C15 C14 H141 121.6 no
C14 C15 C16 119.77(9) yes
C14 C15 H151 120.5 no
C16 C15 H151 119.7 no
C15 C16 C17 120.48(10) yes
C15 C16 H161 121.2 no
C17 C16 H161 118.3 no
C12 C17 C16 120.14(9) yes
C12 C17 H171 119.5 no
C16 C17 H171 120.4 no
C5 N1 O1 112.30(7) yes
C1 O1 N1 110.50(7) yes

loop_
_geom_bond_atom_site_label_1
_geom_bond_atom_site_label_2
_geom_bond_distance
_geom_bond_publ_flag
C1 C2 1.5207(13) yes
C1 C3 1.5182(14) yes
C1 C4 1.5183(14) yes
C1 O1 1.4631(11) yes
C2 H21 1.002 no
C2 H23 1.012 no
C2 H22 0.996 no
C3 H32 0.980 no
C3 H31 0.996 no
C3 H33 0.999 no
C4 H42 1.001 no
C4 H43 0.993 no
C4 H41 0.974 no
C5 C6 1.4910(12) yes
C5 C12 1.4886(12) yes
C5 N1 1.2888(12) yes
C6 C7 1.3928(13) yes
C6 C11 1.3980(13) yes
C7 C8 1.3911(14) yes
C7 H71 0.998 no
C8 C9 1.3862(15) yes
C8 H81 0.998 no
C9 C10 1.3840(15) yes
C9 H91 0.986 no
C10 C11 1.3883(14) yes
C10 H101 1.010 no
C11 H111 0.971 no
C12 C13 1.3932(13) yes
C12 C17 1.4013(13) yes
C13 C14 1.3926(14) yes
C13 H131 0.993 no
C14 C15 1.3845(16) yes
C14 H141 0.980 no
C15 C16 1.3863(17) yes
C15 H151 0.986 no
C16 C17 1.3890(15) yes
C16 H161 0.984 no
C17 H171 0.972 no
N1 O1 1.3980(9) yes
